data_4083429
loop_
_publ_author_name
'Au, Richard H. W.'
'Jennings, Michael C.'
'Puddephatt, Richard J.'

_publ_section_title
;
 Supramolecular Organoplatinum(IV) Chemistry: Sequential Introduction of
 Amide Hydrogen Bonding Groups
;
_journal_issue 13
_journal_name_full Organometallics
_journal_page_first 3754
_journal_paper_doi 10.1021/om900272w
_journal_volume 28
_journal_year 2009
_chemical_formula_sum 'C18 H23 N3 O4 Pt'
_chemical_formula_weight 540.48
_chemical_name_systematic
; 
 ? 
;
_space_group_IT_number 61
_symmetry_cell_setting orthorhombic
_symmetry_space_group_name_Hall '-P 2ac 2ab'
_symmetry_space_group_name_H-M 'P b c a'
_atom_sites_solution_hydrogens geom
_atom_sites_solution_primary direct
_atom_sites_solution_secondary difmap
_audit_creation_method SHELXL-97
_cell_angle_alpha 90.00
_cell_angle_beta 90.00
_cell_angle_gamma 90.00
_cell_formula_units_Z 8
_cell_length_a 18.5936(7)
_cell_length_b 7.8441(3)
_cell_length_c 24.6284(11)
_cell_measurement_reflns_used 4613
_cell_measurement_temperature 150(2)
_cell_measurement_theta_max 27.48
_cell_measurement_theta_min 1.70
_cell_volume 3592.1(3)
_computing_cell_refinement 'DENZO-SMN (Otwinowski & Minor, 1997)'
_computing_data_collection 'COLLECT (Nonius, 1997-2001)'
_computing_data_reduction DENZO-SMN
_computing_molecular_graphics 'SHELXTL/PC (Sheldrick, 2001)'
_computing_publication_material SHELXTL/PC
_computing_structure_refinement 'SHELXL-97 (Sheldrick, 1997)'
_computing_structure_solution 'SHELXS-97 (Sheldrick, 1997)'
_diffrn_ambient_temperature 150(2)
_diffrn_measured_fraction_theta_full 0.998
_diffrn_measured_fraction_theta_max 0.998
_diffrn_measurement_device_type 'Nonius Kappa-CCD'
_diffrn_measurement_method '\f scans, and \w scans with \k offsets'
_diffrn_radiation_monochromator graphite
_diffrn_radiation_source 'fine-focus sealed tube'
_diffrn_radiation_type MoK\a
_diffrn_radiation_wavelength 0.71073
_diffrn_reflns_av_R_equivalents 0.169
_diffrn_reflns_av_sigmaI/netI 0.0958
_diffrn_reflns_limit_h_max 22
_diffrn_reflns_limit_h_min -21
_diffrn_reflns_limit_k_max 9
_diffrn_reflns_limit_k_min -9
_diffrn_reflns_limit_l_max 29
_diffrn_reflns_limit_l_min -29
_diffrn_reflns_number 37359
_diffrn_reflns_theta_full 25.03
_diffrn_reflns_theta_max 25.03
_diffrn_reflns_theta_min 2.75
_diffrn_standards_number 0
_exptl_absorpt_coefficient_mu 7.842
_exptl_absorpt_correction_T_max 0.8281
_exptl_absorpt_correction_T_min 0.2114
_exptl_absorpt_correction_type multi-scan
_exptl_absorpt_process_details 'DENZO-SMN (Otwinowski & Minor, 1997)'
_exptl_crystal_colour red
_exptl_crystal_density_diffrn 1.999
_exptl_crystal_density_method 'not measured'
_exptl_crystal_description plate
_exptl_crystal_F_000 2096
_exptl_crystal_size_max 0.29
_exptl_crystal_size_mid 0.06
_exptl_crystal_size_min 0.03
_refine_diff_density_max 1.533
_refine_diff_density_min -1.206
_refine_diff_density_rms 0.201
_refine_ls_extinction_method none
_refine_ls_goodness_of_fit_ref 0.911
_refine_ls_hydrogen_treatment constr
_refine_ls_matrix_type full
_refine_ls_number_parameters 235
_refine_ls_number_reflns 3163
_refine_ls_number_restraints 0
_refine_ls_restrained_S_all 0.911
_refine_ls_R_factor_all 0.1008
_refine_ls_R_factor_gt 0.0401
_refine_ls_shift/su_max 0.000
_refine_ls_shift/su_mean 0.000
_refine_ls_structure_factor_coef Fsqd
_refine_ls_weighting_details 'calc w=1/[\s^2^(Fo^2^)+(0.0401P)^2^] where P=(Fo^2^+2Fc^2^)/3'
_refine_ls_weighting_scheme calc
_refine_ls_wR_factor_gt 0.0741
_refine_ls_wR_factor_ref 0.0887
_reflns_number_gt 1815
_reflns_number_total 3163
_reflns_threshold_expression I>2\s(I)
_cod_data_source_file om900272w_si_001.cif
_cod_data_source_block complex_2
_cod_depositor_comments
;
The following automatic conversions were performed:

'_symmetry_cell_setting' value 'Orthorhombic' changed to
'orthorhombic' according to
/usr/data/users/saulius/automatic-downloads/retrospective/ACS/lib/dictionaries/cif_core.dic
dictionary named 'cif_core.dic' version 2.4.2 from 2011-04-26.

Automatic conversion script
Id: cif_fix_values 2281 2013-09-26 08:29:07Z andrius 
;
_cod_original_sg_symbol_H-M Pbca
_cod_database_code 4083429

loop_
_symmetry_equiv_pos_as_xyz
'x, y, z'
'-x+1/2, -y, z+1/2'
'-x, y+1/2, -z+1/2'
'x+1/2, -y+1/2, -z'
'-x, -y, -z'
'x-1/2, y, -z-1/2'
'x, -y-1/2, z-1/2'
'-x-1/2, y-1/2, z'

loop_
_atom_site_label
_atom_site_type_symbol
_atom_site_fract_x
_atom_site_fract_y
_atom_site_fract_z
_atom_site_U_iso_or_equiv
_atom_site_adp_type
_atom_site_occupancy
_atom_site_symmetry_multiplicity
_atom_site_calc_flag
_atom_site_refinement_flags
Pt Pt 0.046764(18) 0.64790(4) 0.055824(15) 0.02589(14) Uani 1 1 d .
N1 N -0.0650(3) 0.6320(9) 0.0649(3) 0.0223(18) Uani 1 1 d .
C2 C -0.0990(5) 0.5503(12) 0.1051(4) 0.030(2) Uani 1 1 d .
H2A H -0.0710 0.4902 0.1311 0.036 Uiso 1 1 calc R
C3 C -0.1742(5) 0.5492(11) 0.1106(4) 0.027(2) Uani 1 1 d .
C4 C -0.2138(5) 0.6331(11) 0.0710(4) 0.032(3) Uani 1 1 d .
H4A H -0.2648 0.6329 0.0726 0.039 Uiso 1 1 calc R
C5 C -0.1790(5) 0.7169(11) 0.0293(4) 0.034(3) Uani 1 1 d .
H5A H -0.2059 0.7786 0.0030 0.041 Uiso 1 1 calc R
C6 C -0.1046(5) 0.7106(11) 0.0258(4) 0.030(2) Uani 1 1 d .
C7 C -0.0633(5) 0.7904(11) -0.0171(4) 0.024(2) Uani 1 1 d .
C8 C -0.0944(5) 0.8768(10) -0.0603(4) 0.028(2) Uani 1 1 d .
H8A H -0.1453 0.8843 -0.0628 0.034 Uiso 1 1 calc R
C9 C -0.0517(5) 0.9528(10) -0.1002(4) 0.030(2) Uani 1 1 d .
H9A H -0.0726 1.0173 -0.1288 0.036 Uiso 1 1 calc R
C10 C 0.0219(5) 0.9312(11) -0.0967(4) 0.023(2) Uani 1 1 d .
C11 C 0.0496(5) 0.8424(10) -0.0538(4) 0.028(2) Uani 1 1 d .
H11A H 0.1003 0.8283 -0.0521 0.033 Uiso 1 1 calc R
N12 N 0.0100(4) 0.7738(9) -0.0138(3) 0.026(2) Uani 1 1 d .
C13 C 0.1540(5) 0.6775(10) 0.0414(4) 0.036(3) Uani 1 1 d .
H13A H 0.1814 0.6062 0.0666 0.054 Uiso 1 1 calc R
H13B H 0.1673 0.7973 0.0465 0.054 Uiso 1 1 calc R
H13C H 0.1648 0.6431 0.0040 0.054 Uiso 1 1 calc R
C14 C 0.0743(5) 0.5290(12) 0.1261(4) 0.039(3) Uani 1 1 d .
H14A H 0.1268 0.5236 0.1291 0.059 Uiso 1 1 calc R
H14B H 0.0545 0.4132 0.1262 0.059 Uiso 1 1 calc R
H14C H 0.0548 0.5929 0.1570 0.059 Uiso 1 1 calc R
N21 N -0.2108(4) 0.4659(9) 0.1527(3) 0.032(2) Uani 1 1 d .
H21A H -0.2581 0.4687 0.1512 0.039 Uiso 1 1 calc R
C22 C -0.1821(5) 0.3817(11) 0.1956(4) 0.032(2) Uani 1 1 d .
O23 O -0.1189(3) 0.3626(8) 0.2034(3) 0.0440(19) Uani 1 1 d .
O24 O -0.2338(3) 0.3278(7) 0.2283(2) 0.0346(16) Uani 1 1 d .
C25 C -0.2084(5) 0.2344(13) 0.2757(4) 0.040(3) Uani 1 1 d .
H25A H -0.1723 0.3026 0.2957 0.048 Uiso 1 1 calc R
H25B H -0.1859 0.1256 0.2645 0.048 Uiso 1 1 calc R
C26 C -0.2726(5) 0.2002(12) 0.3114(4) 0.050(3) Uani 1 1 d .
H26A H -0.2573 0.1370 0.3437 0.076 Uiso 1 1 calc R
H26B H -0.3081 0.1328 0.2913 0.076 Uiso 1 1 calc R
H26C H -0.2942 0.3087 0.3225 0.076 Uiso 1 1 calc R
C31 C 0.0729(5) 1.0017(11) -0.1374(4) 0.028(2) Uani 1 1 d .
O32 O 0.1372(3) 0.9856(7) -0.1345(2) 0.0370(18) Uani 1 1 d .
O33 O 0.0389(3) 1.0862(7) -0.1760(2) 0.0297(15) Uani 1 1 d .
C34 C 0.0826(5) 1.1576(12) -0.2183(4) 0.034(2) Uani 1 1 d .
H34A H 0.1010 1.0660 -0.2422 0.041 Uiso 1 1 calc R
H34B H 0.1242 1.2185 -0.2024 0.041 Uiso 1 1 calc R
C35 C 0.0368(5) 1.2794(11) -0.2504(4) 0.036(2) Uani 1 1 d .
H35A H 0.0654 1.3284 -0.2800 0.053 Uiso 1 1 calc R
H35B H 0.0198 1.3709 -0.2265 0.053 Uiso 1 1 calc R
H35C H -0.0045 1.2182 -0.2655 0.053 Uiso 1 1 calc R

loop_
_atom_site_aniso_label
_atom_site_aniso_U_11
_atom_site_aniso_U_22
_atom_site_aniso_U_33
_atom_site_aniso_U_23
_atom_site_aniso_U_13
_atom_site_aniso_U_12
Pt 0.0215(2) 0.0295(2) 0.0266(2) -0.0012(2) -0.0006(2) 0.00109(19)
N1 0.018(4) 0.030(4) 0.019(5) -0.002(4) -0.008(3) -0.006(3)
C2 0.031(6) 0.037(6) 0.022(6) 0.002(5) -0.005(5) 0.003(5)
C3 0.027(6) 0.032(6) 0.021(6) -0.010(5) 0.006(5) 0.003(5)
C4 0.020(5) 0.046(6) 0.030(6) 0.001(5) -0.006(5) -0.008(5)
C5 0.023(6) 0.041(6) 0.039(7) 0.001(5) 0.004(5) 0.002(5)
C6 0.034(6) 0.035(6) 0.022(6) -0.008(5) -0.008(5) 0.000(5)
C7 0.033(6) 0.031(5) 0.006(5) -0.006(4) 0.009(4) 0.000(4)
C8 0.031(6) 0.038(6) 0.015(6) 0.003(5) -0.001(5) -0.003(4)
C9 0.026(6) 0.017(5) 0.047(7) -0.009(5) -0.005(6) 0.003(5)
C10 0.027(6) 0.020(5) 0.022(6) 0.005(5) -0.012(4) -0.003(4)
C11 0.026(5) 0.027(5) 0.029(6) -0.007(5) 0.003(5) 0.004(5)
N12 0.014(4) 0.034(5) 0.032(6) -0.011(4) 0.007(4) -0.001(4)
C13 0.033(6) 0.040(6) 0.035(7) 0.000(5) -0.007(5) -0.005(5)
C14 0.022(5) 0.048(7) 0.048(8) -0.005(6) 0.001(5) 0.001(5)
N21 0.020(4) 0.044(5) 0.032(6) -0.001(4) 0.005(4) -0.003(4)
C22 0.029(6) 0.041(7) 0.025(6) 0.000(5) -0.001(5) -0.001(5)
O23 0.019(4) 0.068(5) 0.046(5) 0.023(4) -0.001(3) -0.003(4)
O24 0.026(4) 0.052(4) 0.026(4) 0.007(3) -0.006(3) 0.005(3)
C25 0.032(6) 0.045(6) 0.044(7) 0.010(6) -0.010(6) 0.001(5)
C26 0.045(7) 0.058(8) 0.049(8) 0.002(6) 0.006(6) 0.010(5)
C31 0.031(6) 0.032(6) 0.021(6) 0.001(5) 0.006(5) -0.001(5)
O32 0.021(4) 0.050(4) 0.040(5) 0.013(3) 0.002(3) 0.003(3)
O33 0.024(4) 0.037(4) 0.028(4) 0.010(3) 0.001(3) -0.001(3)
C34 0.033(6) 0.042(6) 0.028(6) 0.006(5) 0.001(5) -0.002(5)
C35 0.047(7) 0.040(5) 0.020(6) 0.002(5) -0.002(5) -0.006(5)

loop_
_atom_type_symbol
_atom_type_description
_atom_type_scat_dispersion_real
_atom_type_scat_dispersion_imag
_atom_type_scat_source
C C 0.0033 0.0016 'International Tables Vol C Tables 4.2.6.8 and 6.1.1.4'
H H 0.0000 0.0000 'International Tables Vol C Tables 4.2.6.8 and 6.1.1.4'
N N 0.0061 0.0033 'International Tables Vol C Tables 4.2.6.8 and 6.1.1.4'
O O 0.0106 0.0060 'International Tables Vol C Tables 4.2.6.8 and 6.1.1.4'
Pt Pt -1.7033 8.3905 'International Tables Vol C Tables 4.2.6.8 and 6.1.1.4'

loop_
_geom_angle_atom_site_label_1
_geom_angle_atom_site_label_2
_geom_angle_atom_site_label_3
_geom_angle
C14 Pt C13 87.4(3)
C14 Pt N12 175.2(3)
C13 Pt N12 97.0(3)
C14 Pt N1 97.5(3)
C13 Pt N1 175.0(3)
N12 Pt N1 78.0(3)
C2 N1 C6 119.1(8)
C2 N1 Pt 125.2(6)
C6 N1 Pt 115.7(6)
N1 C2 C3 123.0(9)
N1 C2 H2A 118.5
C3 C2 H2A 118.5
C4 C3 N21 118.9(8)
C4 C3 C2 117.2(9)
N21 C3 C2 123.9(9)
C5 C4 C3 120.0(9)
C5 C4 H4A 120.0
C3 C4 H4A 120.0
C4 C5 C6 119.7(9)
C4 C5 H5A 120.2
C6 C5 H5A 120.2
N1 C6 C5 120.8(9)
N1 C6 C7 115.3(8)
C5 C6 C7 123.9(9)
N12 C7 C8 120.4(8)
N12 C7 C6 116.2(8)
C8 C7 C6 123.3(8)
C7 C8 C9 120.7(8)
C7 C8 H8A 119.7
C9 C8 H8A 119.7
C10 C9 C8 117.9(9)
C10 C9 H9A 121.1
C8 C9 H9A 121.1
C11 C10 C9 118.9(9)
C11 C10 C31 118.1(8)
C9 C10 C31 123.0(9)
N12 C11 C10 124.4(8)
N12 C11 H11A 117.8
C10 C11 H11A 117.8
C11 N12 C7 117.6(8)
C11 N12 Pt 127.7(6)
C7 N12 Pt 114.7(6)
Pt C13 H13A 109.5
Pt C13 H13B 109.5
H13A C13 H13B 109.5
Pt C13 H13C 109.5
H13A C13 H13C 109.5
H13B C13 H13C 109.5
Pt C14 H14A 109.5
Pt C14 H14B 109.5
H14A C14 H14B 109.5
Pt C14 H14C 109.5
H14A C14 H14C 109.5
H14B C14 H14C 109.5
C22 N21 C3 127.7(8)
C22 N21 H21A 116.2
C3 N21 H21A 116.2
O23 C22 O24 125.1(9)
O23 C22 N21 124.9(9)
O24 C22 N21 110.0(8)
C22 O24 C25 114.4(7)
O24 C25 C26 107.5(7)
O24 C25 H25A 110.2
C26 C25 H25A 110.2
O24 C25 H25B 110.2
C26 C25 H25B 110.2
H25A C25 H25B 108.5
C25 C26 H26A 109.5
C25 C26 H26B 109.5
H26A C26 H26B 109.5
C25 C26 H26C 109.5
H26A C26 H26C 109.5
H26B C26 H26C 109.5
O32 C31 O33 124.9(9)
O32 C31 C10 123.6(9)
O33 C31 C10 111.4(8)
C31 O33 C34 116.5(7)
O33 C34 C35 108.0(7)
O33 C34 H34A 110.1
C35 C34 H34A 110.1
O33 C34 H34B 110.1
C35 C34 H34B 110.1
H34A C34 H34B 108.4
C34 C35 H35A 109.5
C34 C35 H35B 109.5
H35A C35 H35B 109.5
C34 C35 H35C 109.5
H35A C35 H35C 109.5
H35B C35 H35C 109.5

loop_
_geom_bond_atom_site_label_1
_geom_bond_atom_site_label_2
_geom_bond_distance
Pt C14 2.032(9)
Pt C13 2.038(9)
Pt N12 2.094(8)
Pt N1 2.094(6)
N1 C2 1.338(10)
N1 C6 1.360(11)
C2 C3 1.404(11)
C2 H2A 0.9500
C3 C4 1.387(11)
C3 N21 1.403(10)
C4 C5 1.381(12)
C4 H4A 0.9500
C5 C6 1.388(11)
C5 H5A 0.9500
C6 C7 1.448(12)
C7 N12 1.371(10)
C7 C8 1.389(11)
C8 C9 1.396(11)
C8 H8A 0.9500
C9 C10 1.382(10)
C9 H9A 0.9500
C10 C11 1.367(11)
C10 C31 1.487(12)
C11 N12 1.342(10)
C11 H11A 0.9500
C13 H13A 0.9800
C13 H13B 0.9800
C13 H13C 0.9800
C14 H14A 0.9800
C14 H14B 0.9800
C14 H14C 0.9800
N21 C22 1.356(11)
N21 H21A 0.8800
C22 O23 1.199(10)
C22 O24 1.324(10)
O24 C25 1.458(10)
C25 C26 1.506(12)
C25 H25A 0.9900
C25 H25B 0.9900
C26 H26A 0.9800
C26 H26B 0.9800
C26 H26C 0.9800
C31 O32 1.203(10)
C31 O33 1.320(10)
O33 C34 1.436(10)
C34 C35 1.504(11)
C34 H34A 0.9900
C34 H34B 0.9900
C35 H35A 0.9800
C35 H35B 0.9800
C35 H35C 0.9800

loop_
_geom_hbond_atom_site_label_D
_geom_hbond_atom_site_label_H
_geom_hbond_atom_site_label_A
_geom_hbond_distance_DH
_geom_hbond_distance_HA
_geom_hbond_distance_DA
_geom_hbond_angle_DHA
_geom_hbond_site_symmetry_A
N21 H21A O32 0.88 2.02 2.887(9) 167.2 4_465

loop_
_geom_torsion_atom_site_label_1
_geom_torsion_atom_site_label_2
_geom_torsion_atom_site_label_3
_geom_torsion_atom_site_label_4
_geom_torsion
C14 Pt N1 C2 -4.9(7)
C13 Pt N1 C2 -175(3)
N12 Pt N1 C2 176.6(7)
C14 Pt N1 C6 176.0(6)
C13 Pt N1 C6 6(4)
N12 Pt N1 C6 -2.4(6)
C6 N1 C2 C3 -3.6(13)
Pt N1 C2 C3 177.4(7)
N1 C2 C3 C4 2.1(14)
N1 C2 C3 N21 -179.2(8)
N21 C3 C4 C5 179.6(8)
C2 C3 C4 C5 -1.7(13)
C3 C4 C5 C6 2.8(13)
C2 N1 C6 C5 4.6(12)
Pt N1 C6 C5 -176.3(7)
C2 N1 C6 C7 -177.8(7)
Pt N1 C6 C7 1.3(10)
C4 C5 C6 N1 -4.3(14)
C4 C5 C6 C7 178.4(8)
N1 C6 C7 N12 1.5(11)
C5 C6 C7 N12 179.0(8)
N1 C6 C7 C8 -179.8(8)
C5 C6 C7 C8 -2.3(14)
N12 C7 C8 C9 -2.0(12)
C6 C7 C8 C9 179.3(8)
C7 C8 C9 C10 3.4(12)
C8 C9 C10 C11 -2.3(13)
C8 C9 C10 C31 178.3(8)
C9 C10 C11 N12 -0.3(13)
C31 C10 C11 N12 179.1(8)
C10 C11 N12 C7 1.8(12)
C10 C11 N12 Pt -176.3(7)
C8 C7 N12 C11 -0.6(12)
C6 C7 N12 C11 178.2(7)
C8 C7 N12 Pt 177.7(6)
C6 C7 N12 Pt -3.5(9)
C14 Pt N12 C11 162(4)
C13 Pt N12 C11 2.0(7)
N1 Pt N12 C11 -178.7(7)
C14 Pt N12 C7 -16(4)
C13 Pt N12 C7 -176.0(6)
N1 Pt N12 C7 3.2(6)
C4 C3 N21 C22 -178.0(8)
C2 C3 N21 C22 3.3(14)
C3 N21 C22 O23 -1.6(15)
C3 N21 C22 O24 176.7(8)
O23 C22 O24 C25 -2.0(13)
N21 C22 O24 C25 179.7(7)
C22 O24 C25 C26 173.7(8)
C11 C10 C31 O32 -0.3(13)
C9 C10 C31 O32 179.1(9)
C11 C10 C31 O33 -179.1(8)
C9 C10 C31 O33 0.3(12)
O32 C31 O33 C34 2.4(13)
C10 C31 O33 C34 -178.9(7)
C31 O33 C34 C35 -167.4(7)
